data_1570132
loop_
_publ_author_name
'Zhang, Mengchu'
'Zhang, Tianyuan'
'Yu, Sifan'
'Qiu, Huang'
'Yusuf, Abdulla'
'Xu, Xinfang'
'Qian, Yu'
'Hu, Wenhao'

_publ_section_title
;
 Construction of 4-hydroxycoumarin derivatives with adjacent quaternary
 and tertiary stereocenters <i>via</i> ternary catalysis.
;
_journal_issue 42
_journal_name_full 'Chemical science'
_journal_page_first 11850
_journal_page_last 11857
_journal_paper_doi 10.1039/d3sc03452f
_journal_volume 14
_journal_year 2023
_chemical_formula_moiety '2(C34 H25 Br O6)'
_chemical_formula_sum 'C68 H50 Br2 O12'
_chemical_formula_weight 1218.90
_space_group_crystal_system triclinic
_space_group_IT_number 2
_space_group_name_Hall '-P 1'
_space_group_name_H-M_alt 'P -1'
_atom_sites_solution_hydrogens geom
_atom_sites_solution_primary dual
_audit_creation_date 2023-06-14
_audit_creation_method
;
Olex2 1.5
(compiled 2023.03.06 svn.rbb2c1857 for OlexSys, GUI svn.r6748)
;
_audit_update_record
;
2023-06-14 deposited with the CCDC.	2023-09-25 downloaded from the CCDC.
;
_cell_angle_alpha 66.991(2)
_cell_angle_beta 86.552(2)
_cell_angle_gamma 87.993(2)
_cell_formula_units_Z 2
_cell_length_a 8.6733(3)
_cell_length_b 17.8722(4)
_cell_length_c 19.6955(5)
_cell_measurement_reflns_used 18927
_cell_measurement_temperature 100.00(10)
_cell_measurement_theta_max 75.3150
_cell_measurement_theta_min 2.4260
_cell_volume 2804.82(14)
_computing_cell_refinement 'CrysAlisPro 1.171.42.84a (Rigaku OD, 2023)'
_computing_data_collection 'CrysAlisPro 1.171.42.84a (Rigaku OD, 2023)'
_computing_data_reduction 'CrysAlisPro 1.171.42.84a (Rigaku OD, 2023)'
_computing_molecular_graphics 'Olex2 1.5 (Dolomanov et al., 2009)'
_computing_publication_material 'Olex2 1.5 (Dolomanov et al., 2009)'
_computing_structure_refinement 'SHELXL 2014/7 (Sheldrick, 2015)'
_computing_structure_solution 'SHELXT 2018/2 (Sheldrick, 2018)'
_diffrn_ambient_environment N~2~
_diffrn_ambient_temperature 100.00(10)
_diffrn_detector 'Hybrid Pixel Array Detector'
_diffrn_detector_area_resol_mean 10.0000
_diffrn_detector_type HyPix
_diffrn_measured_fraction_theta_full 0.994
_diffrn_measured_fraction_theta_max 0.994
_diffrn_measurement_details
;
List of Runs (angles in degrees, time in seconds):

  # Type    Start    End  Width  t~exp~   \w     \q     \k     \f   Frames
#--------------------------------------------------------------------------
  1  \w     70.00 107.00   0.50    0.22    --  105.85 -77.00-120.00   74
  2  \w     82.00 107.00   0.50    0.22    --  105.85 -77.00   0.00   50
  3  \w     33.00  62.00   0.50    0.22    --  105.85 -77.00   0.00   58
  4  \w     47.00  73.00   0.50    0.22    --  105.85 -61.00 150.00   52
  5  \w     33.00  81.00   0.50    0.22    --  105.85 -77.00 120.00   96
  6  \w     42.00  67.00   0.50    0.22    --  105.85 -61.00  60.00   50
  7  \w     -6.00  19.00   0.50    0.06    --   44.84 -27.00  68.00   50
  8  \w     33.00  70.00   0.50    0.22    --  105.85 -61.00-120.00   74
  9  \w     42.00  72.00   0.50    0.22    --  105.85 -61.00-150.00   60
 10  \w     20.00  72.00   0.50    0.06    --   44.84-125.00 -60.00  104
 11  \w     54.00  94.00   0.50    0.06    --   44.84-125.00 -30.00   80
 12  \w     58.00 112.00   0.50    0.22    --  105.85-125.00  90.00  108
 13  \w     68.00 112.00   0.50    0.22    --  105.85-125.00 150.00   88
 14  \w     80.00 112.00   0.50    0.22    --  105.85-125.00 -90.00   64
 15  \w     57.00 111.00   0.50    0.22    --  105.85-125.00-120.00  108
 16  \w     37.00  78.00   0.50    0.22    --  105.85-125.00-150.00   82
 17  \w     83.00 108.00   0.50    0.22    --  105.85-125.00-150.00   50
 18  \w     33.00 104.00   0.50    0.22    --  105.85 -94.00-120.00  142
 19  \w     45.00 105.00   0.50    0.22    --  105.85 -94.00 -30.00  120
 20  \w     87.00 112.00   0.50    0.22    --  105.85-125.00  30.00   50
 21  \w     35.00  93.00   0.50    0.22    --  105.85 -94.00  30.00  116
 22  \w     49.00 121.00   0.50    0.06    --   44.84  27.00-129.00  144
 23  \w     98.00 167.00   0.50    0.22    --  105.85  30.00-180.00  138
 24  \w     96.00 177.00   0.50    0.22    --  105.85  27.00-129.00  162
 25  \w     88.00 175.00   0.50    0.22    --  105.85  61.00 -90.00  174
 26  \w     88.00 138.00   0.50    0.22    --  105.85  61.00 -60.00  100
 27  \w    -23.00  18.00   0.50    0.06    --  -44.84  19.00  30.00   82
 28  \w    -23.00  33.00   0.50    0.06    --  -44.84  19.00-180.00  112
 29  \w    -30.00  31.00   0.50    0.06    --  -44.84  27.00-129.00  122
 30  \w    -18.00   8.00   0.50    0.06    --  -44.84  19.00 -30.00   52
 31  \w    -66.00 -36.00   0.50    0.06    --  -44.84  77.00  90.00   60
 32  \w    -61.00 -35.00   0.50    0.22    -- -100.00  61.00  60.00   52
 33  \w    -54.00 -29.00   0.50    0.22    -- -100.00 125.00 120.00   50
 34  \w   -103.00 -77.00   0.50    0.22    -- -100.00 125.00 120.00   52
 35  \w    -70.00 -29.00   0.50    0.22    -- -100.00 125.00  60.00   82
 36  \w    -62.00 -30.00   0.50    0.22    -- -100.00 125.00 -60.00   64
 37  \w   -107.00 -76.00   0.50    0.22    -- -100.00 125.00 -60.00   62
 38  \w    -69.00 -44.00   0.50    0.22    -- -100.00  61.00 120.00   50
 39  \w   -156.00-127.00   0.50    0.22    -- -100.00 -30.00  30.00   58
 40  \w   -174.00-144.00   0.50    0.22    -- -100.00 -27.00  68.00   60
 41  \w   -117.00 -85.00   0.50    0.22    -- -100.00 -30.00  30.00   64
 42  \w   -123.00 -84.00   0.50    0.22    -- -100.00 -27.00  68.00   78
 43  \w   -121.00 -27.00   0.50    0.06    --  -44.84 -27.00  68.00  188
 44  \w   -103.00 -76.00   0.50    0.22    -- -100.00 -15.00 -60.00   54
 45  \w   -175.00-111.00   0.50    0.22    -- -100.00 -15.00 -60.00  128
;
_diffrn_measurement_device 'four-circle diffractometer'
_diffrn_measurement_device_type 'XtaLAB Synergy R, DW system, HyPix'
_diffrn_measurement_method '\w scans'
_diffrn_orient_matrix_type 'CrysAlisPro convention (1999,Acta A55,543-557)'
_diffrn_orient_matrix_UB_11 -0.1604991000
_diffrn_orient_matrix_UB_12 -0.0380562000
_diffrn_orient_matrix_UB_13 0.0263665000
_diffrn_orient_matrix_UB_21 0.0546478000
_diffrn_orient_matrix_UB_22 -0.0752183000
_diffrn_orient_matrix_UB_23 -0.0151661000
_diffrn_orient_matrix_UB_31 0.0540604000
_diffrn_orient_matrix_UB_32 -0.0408111000
_diffrn_orient_matrix_UB_33 0.0794662000
_diffrn_radiation_monochromator mirror
_diffrn_radiation_probe x-ray
_diffrn_radiation_type 'Cu K\a'
_diffrn_radiation_wavelength 1.54184
_diffrn_reflns_av_R_equivalents 0.0537
_diffrn_reflns_av_unetI/netI 0.0518
_diffrn_reflns_Laue_measured_fraction_full 0.994
_diffrn_reflns_Laue_measured_fraction_max 0.994
_diffrn_reflns_limit_h_max 10
_diffrn_reflns_limit_h_min -10
_diffrn_reflns_limit_k_max 21
_diffrn_reflns_limit_k_min -21
_diffrn_reflns_limit_l_max 23
_diffrn_reflns_limit_l_min -22
_diffrn_reflns_number 29802
_diffrn_reflns_point_group_measured_fraction_full 0.994
_diffrn_reflns_point_group_measured_fraction_max 0.994
_diffrn_reflns_theta_full 66.597
_diffrn_reflns_theta_max 66.597
_diffrn_reflns_theta_min 2.440
_diffrn_source 'Rotating-anode X-ray tube'
_diffrn_source_type 'Rigaku (Cu) X-ray Source'
_exptl_absorpt_coefficient_mu 2.381
_exptl_absorpt_correction_T_max 1.00000
_exptl_absorpt_correction_T_min 0.48695
_exptl_absorpt_correction_type multi-scan
_exptl_absorpt_process_details
;
CrysAlisPro 1.171.42.84a (Rigaku Oxford Diffraction, 2023)
Empirical absorption correction using spherical harmonics,
implemented in SCALE3 ABSPACK scaling algorithm.
;
_exptl_crystal_colour colourless
_exptl_crystal_colour_primary colourless
_exptl_crystal_density_diffrn 1.443
_exptl_crystal_description block
_exptl_crystal_F_000 1248
_exptl_crystal_size_max 0.15
_exptl_crystal_size_mid 0.15
_exptl_crystal_size_min 0.1
_refine_diff_density_max 2.624
_refine_diff_density_min -1.052
_refine_diff_density_rms 0.151
_refine_ls_extinction_method none
_refine_ls_goodness_of_fit_ref 1.096
_refine_ls_hydrogen_treatment constr
_refine_ls_matrix_type full
_refine_ls_number_parameters 743
_refine_ls_number_reflns 9853
_refine_ls_number_restraints 0
_refine_ls_restrained_S_all 1.096
_refine_ls_R_factor_all 0.0812
_refine_ls_R_factor_gt 0.0746
_refine_ls_shift/su_max 0.000
_refine_ls_shift/su_mean 0.000
_refine_ls_structure_factor_coef Fsqd
_refine_ls_weighting_details 'w=1/[\s^2^(Fo^2^)+(0.1056P)^2^+16.1041P] where P=(Fo^2^+2Fc^2^)/3'
_refine_ls_weighting_scheme calc
_refine_ls_wR_factor_gt 0.2185
_refine_ls_wR_factor_ref 0.2223
_reflns_Friedel_coverage 0.000
_reflns_number_gt 8568
_reflns_number_total 9853
_reflns_threshold_expression 'I > 2\s(I)'
_cod_data_source_file d3sc03452f2.cif
_cod_data_source_block 20230504-zmc-0755-3_auto
_cod_depositor_comments 'Adding full bibliography for 1570130--1570133.cif.'
_cod_database_code 1570132
_shelx_shelxl_version_number 2014/7
_chemical_oxdiff_formula 'C H N O'
_shelx_space_group_comment
;
The symmetry employed for this shelxl refinement is uniquely defined
by the following loop, which should always be used as a source of
symmetry information in preference to the above space-group names.
They are only intended as comments.
;
_shelx_estimated_absorpt_t_max 0.797
_shelx_estimated_absorpt_t_min 0.717
_olex2_refinement_description
;
1. Twinned data refinement
 Scales: 0.713229
 0.286771
2. Fixed Uiso
 At 1.2 times of:
  All C(H) groups, All C(H,H) groups
 At 1.5 times of:
  All C(H,H,H) groups, All O(H) groups
3.a Ternary CH refined with riding coordinates:
 C17(H17), C44(H44)
3.b Secondary CH2 refined with riding coordinates:
 C62(H62a,H62b), C7(H7a,H7b)
3.c Aromatic/amide H refined with riding coordinates:
 C39(H39), C14(H14), C13(H13), C61(H61), C12(H12), C35(H35), C38(H38),
 C10(H10), C37(H37), C21(H21), C48(H48), C59(H59), C65(H65), C22(H22), C11(H11),
  C36(H36), C58(H58), C24(H24), C1(H1a), C4(H4), C60(H60), C64(H64), C34(H34),
 C50(H50), C2(H2), C51(H51), C57(H57), C30(H30), C49(H49), C5(H5), C23(H23),
 C33(H33), C31(H31), C67(H67), C68(H68), C32(H32)
3.d Idealised Me refined as rotating group:
 C16(H16a,H16b,H16c), C43(H43a,H43b,H43c)
3.e Idealised tetrahedral OH refined as rotating group:
 O1(H1), O9(H9)
;
_olex2_submission_special_instructions 'No special instructions were received'
_oxdiff_exptl_absorpt_empirical_details
;
Empirical correction (ABSPACK) includes:
- Absorption correction using spherical harmonics
- Frame scaling
;
_oxdiff_exptl_absorpt_empirical_full_max 2.740
_oxdiff_exptl_absorpt_empirical_full_min 0.290

loop_
_space_group_symop_operation_xyz
'x, y, z'
'-x, -y, -z'

loop_
_atom_site_label
_atom_site_type_symbol
_atom_site_fract_x
_atom_site_fract_y
_atom_site_fract_z
_atom_site_U_iso_or_equiv
_atom_site_adp_type
_atom_site_occupancy
_atom_site_site_symmetry_order
_atom_site_calc_flag
_atom_site_refinement_flags_posn
_atom_site_refinement_flags_adp
_atom_site_refinement_flags_occupancy
_atom_site_disorder_assembly
_atom_site_disorder_group
Br1 Br -0.06824(8) 1.15338(3) 0.13294(3) 0.0348(2) Uani 1 1 d . . . . .
Br2 Br 0.46869(8) -0.16891(3) 0.37036(4) 0.0360(2) Uani 1 1 d . . . . .
O6 O 0.0577(4) 0.7567(2) 0.20094(18) 0.0180(7) Uani 1 1 d . . . . .
O4 O 0.1001(4) 0.5407(2) 0.25714(19) 0.0221(8) Uani 1 1 d . . . . .
O11 O 0.4394(4) 0.4195(2) 0.46945(19) 0.0210(7) Uani 1 1 d . . . . .
O2 O -0.0441(4) 0.5627(2) 0.04848(19) 0.0206(7) Uani 1 1 d . . . . .
O12 O 0.5907(4) 0.2255(2) 0.31346(18) 0.0193(7) Uani 1 1 d . . . . .
O1 O -0.1496(4) 0.7547(2) 0.1100(2) 0.0218(8) Uani 1 1 d . . . . .
H1 H -0.0812 0.7630 0.1346 0.033 Uiso 1 1 calc R U . . .
O3 O 0.1967(4) 0.5567(2) 0.0800(2) 0.0269(8) Uani 1 1 d . . . . .
O9 O 0.3646(4) 0.2283(2) 0.4087(2) 0.0238(8) Uani 1 1 d . . . . .
H9 H 0.4390 0.2186 0.3838 0.036 Uiso 1 1 calc R U . . .
O8 O 0.6145(4) 0.4423(2) 0.25421(19) 0.0222(8) Uani 1 1 d . . . . .
O10 O 0.6850(4) 0.4261(2) 0.4324(2) 0.0259(8) Uani 1 1 d . . . . .
O5 O -0.0927(4) 0.6155(2) 0.2813(2) 0.0290(9) Uani 1 1 d . . . . .
O7 O 0.4349(4) 0.3649(2) 0.2358(2) 0.0276(8) Uani 1 1 d . . . . .
C39 C 0.8305(6) 0.3546(3) 0.1807(3) 0.0236(11) Uani 1 1 d . . . . .
H39 H 0.7401 0.3793 0.1557 0.028 Uiso 1 1 calc R U . . .
C40 C 0.8196(6) 0.3094(3) 0.2563(3) 0.0183(10) Uani 1 1 d . . . . .
C42 C 0.5559(6) 0.3722(3) 0.2587(3) 0.0191(10) Uani 1 1 d . . . . .
C18 C 0.0366(6) 0.6549(3) 0.1028(3) 0.0175(10) Uani 1 1 d . . . . .
C27 C 0.2223(6) 0.7627(3) 0.0801(3) 0.0178(10) Uani 1 1 d . . . . .
C14 C 0.2952(6) 0.6230(3) 0.3278(3) 0.0217(11) Uani 1 1 d . . . . .
H14 H 0.2068 0.5930 0.3535 0.026 Uiso 1 1 calc R U . . .
C13 C 0.4295(7) 0.6151(3) 0.3650(3) 0.0244(11) Uani 1 1 d . . . . .
H13 H 0.4317 0.5808 0.4159 0.029 Uiso 1 1 calc R U . . .
C61 C 0.9278(6) 0.0854(3) 0.5843(3) 0.0214(10) Uani 1 1 d . . . . .
H61 H 0.9592 0.1363 0.5832 0.026 Uiso 1 1 calc R U . . .
C9 C 0.2870(6) 0.6744(3) 0.2533(3) 0.0187(10) Uani 1 1 d . . . . .
C17 C 0.1714(6) 0.6823(3) 0.1329(3) 0.0172(10) Uani 1 1 d . . . . .
H17 H 0.2588 0.6434 0.1357 0.021 Uiso 1 1 calc R U . . .
C19 C 0.0718(6) 0.5893(3) 0.0778(3) 0.0202(10) Uani 1 1 d . . . . .
C53 C 0.5625(6) 0.3937(3) 0.4366(3) 0.0191(10) Uani 1 1 d . . . . .
C45 C 0.5379(6) 0.3281(3) 0.4120(3) 0.0176(10) Uani 1 1 d . . . . .
C52 C 0.2968(6) 0.3852(3) 0.4802(3) 0.0201(10) Uani 1 1 d . . . . .
C25 C -0.2234(6) 0.6659(3) 0.0565(3) 0.0182(10) Uani 1 1 d . . . . .
C54 C 0.7346(6) 0.2209(3) 0.4312(3) 0.0175(10) Uani 1 1 d . . . . .
C20 C -0.1877(6) 0.5999(3) 0.0370(3) 0.0192(10) Uani 1 1 d . . . . .
C12 C 0.5604(6) 0.6570(3) 0.3281(3) 0.0238(11) Uani 1 1 d . . . . .
H12 H 0.6536 0.6503 0.3529 0.029 Uiso 1 1 calc R U . . .
C35 C 0.9544(6) 0.2724(3) 0.2912(3) 0.0205(10) Uani 1 1 d . . . . .
H35 H 0.9493 0.2401 0.3427 0.025 Uiso 1 1 calc R U . . .
C47 C 0.2703(6) 0.3203(3) 0.4600(3) 0.0188(10) Uani 1 1 d . . . . .
C46 C 0.3984(6) 0.2918(3) 0.4249(3) 0.0181(10) Uani 1 1 d . . . . .
C38 C 0.9723(7) 0.3644(3) 0.1406(3) 0.0275(12) Uani 1 1 d . . . . .
H38 H 0.9781 0.3955 0.0889 0.033 Uiso 1 1 calc R U . . .
C29 C 0.2964(6) 0.9116(3) -0.0097(3) 0.0198(10) Uani 1 1 d . . . . .
C10 C 0.4191(6) 0.7181(3) 0.2173(3) 0.0218(11) Uani 1 1 d . . . . .
H10 H 0.4165 0.7545 0.1671 0.026 Uiso 1 1 calc R U . . .
C15 C 0.0322(6) 0.6096(3) 0.2555(3) 0.0185(10) Uani 1 1 d . . . . .
C26 C -0.1064(6) 0.6921(3) 0.0915(3) 0.0187(10) Uani 1 1 d . . . . .
C56 C 0.8272(6) 0.0822(3) 0.5323(3) 0.0201(10) Uani 1 1 d . . . . .
C37 C 1.1041(6) 0.3285(3) 0.1768(3) 0.0258(11) Uani 1 1 d . . . . .
H37 H 1.2009 0.3355 0.1499 0.031 Uiso 1 1 calc R U . . .
C41 C 0.6650(6) 0.3008(3) 0.2996(3) 0.0170(10) Uani 1 1 d . . . . .
C55 C 0.7735(6) 0.1572(3) 0.4771(3) 0.0189(10) Uani 1 1 d . . . . .
C66 C 0.4938(7) -0.0544(3) 0.3386(3) 0.0245(11) Uani 1 1 d . . . . .
C28 C 0.2574(6) 0.8291(3) 0.0366(3) 0.0188(10) Uani 1 1 d . . . . .
C21 C -0.2919(6) 0.5700(3) 0.0034(3) 0.0221(11) Uani 1 1 d . . . . .
H21 H -0.2650 0.5251 -0.0096 0.027 Uiso 1 1 calc R U . . .
C63 C 0.5402(6) 0.1118(3) 0.2847(3) 0.0200(10) Uani 1 1 d . . . . .
C48 C 0.1213(6) 0.2878(3) 0.4730(3) 0.0217(11) Uani 1 1 d . . . . .
H48 H 0.1006 0.2435 0.4598 0.026 Uiso 1 1 calc R U . . .
C59 C 0.9356(7) -0.0608(3) 0.6397(3) 0.0270(12) Uani 1 1 d . . . . .
H59 H 0.9722 -0.1096 0.6766 0.032 Uiso 1 1 calc R U . . .
C65 C 0.6052(7) -0.0251(3) 0.3682(3) 0.0270(12) Uani 1 1 d . . . . .
H65 H 0.6650 -0.0612 0.4067 0.032 Uiso 1 1 calc R U . . .
C6 C -0.0045(6) 0.8710(3) 0.2297(3) 0.0187(10) Uani 1 1 d . . . . .
C22 C -0.4353(7) 0.6067(4) -0.0107(3) 0.0268(12) Uani 1 1 d . . . . .
H22 H -0.5083 0.5865 -0.0332 0.032 Uiso 1 1 calc R U . . .
C11 C 0.5541(6) 0.7087(3) 0.2546(3) 0.0263(11) Uani 1 1 d . . . . .
H11 H 0.6433 0.7382 0.2292 0.032 Uiso 1 1 calc R U . . .
C36 C 1.0953(6) 0.2826(3) 0.2515(3) 0.0247(11) Uani 1 1 d . . . . .
H36 H 1.1860 0.2578 0.2760 0.030 Uiso 1 1 calc R U . . .
C44 C 0.6823(6) 0.3008(3) 0.3789(3) 0.0169(10) Uani 1 1 d . . . . .
H44 H 0.7653 0.3403 0.3739 0.020 Uiso 1 1 calc R U . . .
C58 C 0.8372(7) -0.0642(3) 0.5884(3) 0.0256(11) Uani 1 1 d . . . . .
H58 H 0.8075 -0.1154 0.5896 0.031 Uiso 1 1 calc R U . . .
C62 C 0.5736(6) 0.2013(3) 0.2525(3) 0.0209(10) Uani 1 1 d . . . . .
H62A H 0.6696 0.2122 0.2206 0.025 Uiso 1 1 calc R U . . .
H62B H 0.4877 0.2322 0.2224 0.025 Uiso 1 1 calc R U . . .
C24 C -0.3702(6) 0.7021(3) 0.0415(3) 0.0234(11) Uani 1 1 d . . . . .
H24 H -0.3977 0.7468 0.0546 0.028 Uiso 1 1 calc R U . . .
C1 C -0.1469(6) 0.9054(3) 0.2365(3) 0.0208(10) Uani 1 1 d . . . . .
H1A H -0.2308 0.8712 0.2621 0.025 Uiso 1 1 calc R U . . .
C8 C 0.1399(6) 0.6813(3) 0.2129(3) 0.0179(10) Uani 1 1 d . . . . .
C4 C 0.0957(7) 1.0051(3) 0.1600(3) 0.0270(12) Uani 1 1 d . . . . .
H4 H 0.1787 1.0392 0.1332 0.032 Uiso 1 1 calc R U . . .
C60 C 0.9808(6) 0.0138(3) 0.6372(3) 0.0247(11) Uani 1 1 d . . . . .
H60 H 1.0491 0.0157 0.6724 0.030 Uiso 1 1 calc R U . . .
C64 C 0.6291(7) 0.0582(3) 0.3411(3) 0.0248(11) Uani 1 1 d . . . . .
H64 H 0.7064 0.0790 0.3609 0.030 Uiso 1 1 calc R U . . .
C34 C 0.2033(7) 0.9740(3) -0.0032(3) 0.0251(11) Uani 1 1 d . . . . .
H34 H 0.1138 0.9612 0.0293 0.030 Uiso 1 1 calc R U . . .
C50 C 0.0353(6) 0.3848(3) 0.5241(3) 0.0256(11) Uani 1 1 d . . . . .
H50 H -0.0456 0.4069 0.5456 0.031 Uiso 1 1 calc R U . . .
C2 C -0.1690(6) 0.9895(3) 0.2065(3) 0.0248(11) Uani 1 1 d . . . . .
H2 H -0.2669 1.0130 0.2114 0.030 Uiso 1 1 calc R U . . .
C7 C 0.0223(6) 0.7802(3) 0.2626(3) 0.0210(10) Uani 1 1 d . . . . .
H7A H 0.1094 0.7662 0.2959 0.025 Uiso 1 1 calc R U . . .
H7B H -0.0713 0.7522 0.2913 0.025 Uiso 1 1 calc R U . . .
C51 C 0.1800(6) 0.4175(3) 0.5126(3) 0.0243(11) Uani 1 1 d . . . . .
H51 H 0.2002 0.4613 0.5266 0.029 Uiso 1 1 calc R U . . .
C57 C 0.7817(6) 0.0070(3) 0.5352(3) 0.0241(11) Uani 1 1 d . . . . .
H57 H 0.7125 0.0044 0.5005 0.029 Uiso 1 1 calc R U . . .
C3 C -0.0457(7) 1.0380(3) 0.1693(3) 0.0238(11) Uani 1 1 d . . . . .
C30 C 0.4260(7) 0.9314(3) -0.0584(3) 0.0286(12) Uani 1 1 d . . . . .
H30 H 0.4895 0.8896 -0.0641 0.034 Uiso 1 1 calc R U . . .
C49 C 0.0048(7) 0.3199(3) 0.5048(3) 0.0249(11) Uani 1 1 d . . . . .
H49 H -0.0959 0.2977 0.5135 0.030 Uiso 1 1 calc R U . . .
C5 C 0.1154(6) 0.9215(3) 0.1902(3) 0.0243(11) Uani 1 1 d . . . . .
H5 H 0.2126 0.8983 0.1838 0.029 Uiso 1 1 calc R U . . .
C23 C -0.4752(6) 0.6733(3) 0.0077(3) 0.0256(11) Uani 1 1 d . . . . .
H23 H -0.5739 0.6986 -0.0030 0.031 Uiso 1 1 calc R U . . .
C33 C 0.2413(8) 1.0546(3) -0.0439(3) 0.0309(13) Uani 1 1 d . . . . .
H33 H 0.1777 1.0968 -0.0390 0.037 Uiso 1 1 calc R U . . .
C31 C 0.4617(7) 1.0123(4) -0.0987(3) 0.0325(13) Uani 1 1 d . . . . .
H31 H 0.5503 1.0258 -0.1317 0.039 Uiso 1 1 calc R U . . .
C67 C 0.4017(7) -0.0034(4) 0.2839(3) 0.0281(12) Uani 1 1 d . . . . .
H67 H 0.3238 -0.0247 0.2648 0.034 Uiso 1 1 calc R U . . .
C16 C 0.0087(8) 0.4675(3) 0.2938(3) 0.0339(13) Uani 1 1 d . . . . .
H16A H -0.0908 0.4748 0.2707 0.051 Uiso 1 1 calc R U . . .
H16B H -0.0090 0.4576 0.3462 0.051 Uiso 1 1 calc R U . . .
H16C H 0.0643 0.4210 0.2890 0.051 Uiso 1 1 calc R U . . .
C43 C 0.5190(7) 0.5143(3) 0.2186(3) 0.0309(13) Uani 1 1 d . . . . .
H43A H 0.5068 0.5221 0.1671 0.046 Uiso 1 1 calc R U . . .
H43B H 0.5686 0.5620 0.2201 0.046 Uiso 1 1 calc R U . . .
H43C H 0.4172 0.5072 0.2446 0.046 Uiso 1 1 calc R U . . .
C68 C 0.4261(7) 0.0804(3) 0.2573(3) 0.0258(11) Uani 1 1 d . . . . .
H68 H 0.3636 0.1163 0.2200 0.031 Uiso 1 1 calc R U . . .
C32 C 0.3693(8) 1.0739(3) -0.0910(3) 0.0335(14) Uani 1 1 d . . . . .
H32 H 0.3950 1.1292 -0.1185 0.040 Uiso 1 1 calc R U . . .

loop_
_atom_site_aniso_label
_atom_site_aniso_U_11
_atom_site_aniso_U_22
_atom_site_aniso_U_33
_atom_site_aniso_U_23
_atom_site_aniso_U_13
_atom_site_aniso_U_12
Br1 0.0557(4) 0.0137(3) 0.0340(3) -0.0078(2) -0.0104(3) 0.0068(3)
Br2 0.0500(4) 0.0165(3) 0.0418(4) -0.0133(3) 0.0132(3) -0.0069(2)
O6 0.0236(18) 0.0118(16) 0.0190(16) -0.0065(13) -0.0030(13) 0.0048(13)
O4 0.028(2) 0.0096(16) 0.0258(18) -0.0043(14) -0.0009(15) -0.0017(14)
O11 0.0251(19) 0.0163(17) 0.0240(18) -0.0103(14) -0.0033(14) 0.0020(14)
O2 0.0215(18) 0.0163(17) 0.0270(18) -0.0116(15) -0.0037(14) 0.0013(14)
O12 0.0247(19) 0.0134(16) 0.0206(17) -0.0077(14) -0.0003(14) -0.0018(14)
O1 0.0249(19) 0.0147(17) 0.0301(19) -0.0129(15) -0.0093(15) 0.0060(14)
O3 0.022(2) 0.0239(19) 0.041(2) -0.0200(17) -0.0048(16) 0.0072(16)
O9 0.025(2) 0.0193(18) 0.031(2) -0.0151(16) 0.0038(15) -0.0037(15)
O8 0.027(2) 0.0110(16) 0.0267(18) -0.0048(14) -0.0043(15) 0.0035(14)
O10 0.022(2) 0.0232(19) 0.037(2) -0.0159(17) -0.0032(15) -0.0013(15)
O5 0.026(2) 0.0201(19) 0.038(2) -0.0089(16) 0.0055(17) -0.0004(15)
O7 0.022(2) 0.0215(19) 0.038(2) -0.0096(16) -0.0101(16) 0.0052(15)
C39 0.025(3) 0.021(3) 0.022(3) -0.006(2) -0.006(2) 0.008(2)
C40 0.019(3) 0.013(2) 0.023(2) -0.008(2) 0.0007(19) -0.0022(19)
C42 0.023(3) 0.012(2) 0.020(2) -0.0041(19) 0.000(2) 0.0019(19)
C18 0.023(3) 0.012(2) 0.016(2) -0.0038(18) -0.0025(19) 0.0002(19)
C27 0.018(2) 0.016(2) 0.019(2) -0.007(2) -0.0038(19) 0.0036(19)
C14 0.025(3) 0.018(2) 0.020(2) -0.005(2) -0.001(2) -0.002(2)
C13 0.032(3) 0.016(2) 0.022(3) -0.005(2) -0.008(2) 0.003(2)
C61 0.024(3) 0.015(2) 0.023(2) -0.006(2) -0.003(2) -0.001(2)
C9 0.023(3) 0.011(2) 0.023(2) -0.0080(19) -0.002(2) 0.0020(19)
C17 0.019(2) 0.012(2) 0.019(2) -0.0049(19) -0.0015(19) 0.0033(18)
C19 0.025(3) 0.016(2) 0.018(2) -0.0058(19) 0.0000(19) -0.003(2)
C53 0.021(3) 0.016(2) 0.020(2) -0.0071(19) -0.0040(19) 0.003(2)
C45 0.021(3) 0.014(2) 0.018(2) -0.0060(19) -0.0036(19) 0.0017(19)
C52 0.023(3) 0.019(2) 0.018(2) -0.006(2) -0.0031(19) 0.002(2)
C25 0.023(3) 0.012(2) 0.017(2) -0.0041(18) 0.0002(19) 0.0002(19)
C54 0.018(2) 0.017(3) 0.018(2) -0.007(2) -0.0036(19) 0.0020(19)
C20 0.021(3) 0.017(2) 0.017(2) -0.0055(19) 0.0014(19) -0.0020(19)
C12 0.023(3) 0.022(3) 0.029(3) -0.013(2) -0.009(2) 0.005(2)
C35 0.020(3) 0.017(2) 0.023(2) -0.006(2) -0.003(2) 0.0007(19)
C47 0.019(3) 0.018(2) 0.018(2) -0.006(2) -0.0019(19) 0.0034(19)
C46 0.024(3) 0.012(2) 0.018(2) -0.0054(19) -0.0038(19) 0.0016(19)
C38 0.034(3) 0.020(3) 0.024(3) -0.005(2) 0.007(2) -0.002(2)
C29 0.025(3) 0.017(2) 0.016(2) -0.0026(19) -0.0078(19) -0.001(2)
C10 0.021(3) 0.020(3) 0.020(2) -0.003(2) -0.003(2) 0.000(2)
C15 0.022(3) 0.012(2) 0.021(2) -0.0059(19) -0.003(2) 0.0012(19)
C26 0.025(3) 0.013(2) 0.016(2) -0.0045(19) -0.0003(19) -0.0006(19)
C56 0.022(3) 0.019(2) 0.017(2) -0.005(2) 0.0001(19) 0.004(2)
C37 0.023(3) 0.019(3) 0.032(3) -0.007(2) 0.004(2) 0.001(2)
C41 0.020(3) 0.008(2) 0.020(2) -0.0026(18) -0.0034(19) -0.0017(18)
C55 0.020(3) 0.017(3) 0.020(2) -0.008(2) -0.0001(19) -0.0015(19)
C66 0.031(3) 0.015(2) 0.030(3) -0.011(2) 0.007(2) -0.001(2)
C28 0.022(3) 0.016(2) 0.018(2) -0.005(2) -0.0047(19) 0.0026(19)
C21 0.025(3) 0.020(2) 0.024(3) -0.011(2) 0.000(2) 0.000(2)
C63 0.024(3) 0.017(2) 0.020(2) -0.009(2) 0.003(2) -0.001(2)
C48 0.024(3) 0.020(3) 0.021(2) -0.008(2) -0.004(2) 0.002(2)
C59 0.031(3) 0.019(3) 0.023(3) 0.000(2) -0.003(2) 0.004(2)
C65 0.037(3) 0.019(3) 0.024(3) -0.007(2) -0.004(2) 0.002(2)
C6 0.023(3) 0.015(2) 0.021(2) -0.009(2) -0.0070(19) 0.0032(19)
C22 0.028(3) 0.030(3) 0.027(3) -0.016(2) -0.002(2) -0.007(2)
C11 0.020(3) 0.028(3) 0.030(3) -0.010(2) 0.000(2) -0.005(2)
C36 0.020(3) 0.020(3) 0.031(3) -0.008(2) -0.001(2) 0.003(2)
C44 0.019(2) 0.012(2) 0.019(2) -0.0051(19) -0.0001(19) -0.0009(18)
C58 0.031(3) 0.013(2) 0.030(3) -0.006(2) 0.000(2) 0.000(2)
C62 0.027(3) 0.017(2) 0.018(2) -0.006(2) -0.004(2) 0.001(2)
C24 0.026(3) 0.022(3) 0.024(3) -0.011(2) -0.002(2) 0.003(2)
C1 0.020(3) 0.020(3) 0.024(2) -0.010(2) -0.002(2) 0.000(2)
C8 0.023(3) 0.008(2) 0.019(2) -0.0031(18) -0.0016(19) 0.0037(19)
C4 0.032(3) 0.021(3) 0.027(3) -0.009(2) 0.003(2) -0.006(2)
C60 0.026(3) 0.024(3) 0.021(2) -0.004(2) -0.008(2) 0.002(2)
C64 0.034(3) 0.017(3) 0.026(3) -0.010(2) -0.005(2) 0.001(2)
C34 0.035(3) 0.017(3) 0.021(2) -0.004(2) -0.004(2) 0.002(2)
C50 0.025(3) 0.026(3) 0.024(3) -0.008(2) 0.001(2) 0.006(2)
C2 0.027(3) 0.025(3) 0.027(3) -0.015(2) -0.009(2) 0.010(2)
C7 0.028(3) 0.017(2) 0.020(2) -0.009(2) -0.001(2) 0.004(2)
C51 0.031(3) 0.018(3) 0.024(3) -0.009(2) -0.005(2) 0.009(2)
C57 0.027(3) 0.021(3) 0.024(3) -0.008(2) -0.003(2) 0.000(2)
C3 0.039(3) 0.015(2) 0.019(2) -0.008(2) -0.005(2) 0.003(2)
C30 0.032(3) 0.025(3) 0.022(3) -0.002(2) -0.002(2) 0.000(2)
C49 0.025(3) 0.021(3) 0.024(3) -0.004(2) -0.002(2) 0.004(2)
C5 0.025(3) 0.019(3) 0.031(3) -0.013(2) 0.002(2) 0.002(2)
C23 0.024(3) 0.026(3) 0.029(3) -0.012(2) -0.004(2) 0.003(2)
C33 0.049(4) 0.014(3) 0.028(3) -0.005(2) -0.010(3) 0.004(2)
C31 0.026(3) 0.035(3) 0.025(3) 0.001(2) -0.002(2) -0.011(2)
C67 0.030(3) 0.028(3) 0.032(3) -0.018(2) 0.000(2) -0.008(2)
C16 0.042(4) 0.014(3) 0.040(3) -0.003(2) -0.003(3) -0.007(2)
C43 0.043(4) 0.013(3) 0.031(3) -0.002(2) -0.006(2) 0.009(2)
C68 0.029(3) 0.023(3) 0.027(3) -0.011(2) -0.003(2) -0.001(2)
C32 0.049(4) 0.017(3) 0.027(3) 0.002(2) -0.014(3) -0.010(2)

loop_
_atom_type_symbol
_atom_type_description
_atom_type_scat_dispersion_real
_atom_type_scat_dispersion_imag
_atom_type_scat_source
C C 0.0181 0.0091 'International Tables Vol C Tables 4.2.6.8 and 6.1.1.4'
H H 0.0000 0.0000 'International Tables Vol C Tables 4.2.6.8 and 6.1.1.4'
Br Br -0.6763 1.2805 'International Tables Vol C Tables 4.2.6.8 and 6.1.1.4'
O O 0.0492 0.0322 'International Tables Vol C Tables 4.2.6.8 and 6.1.1.4'

loop_
_geom_angle_atom_site_label_1
_geom_angle_atom_site_label_2
_geom_angle_atom_site_label_3
_geom_angle
_geom_angle_site_symmetry_1
_geom_angle_site_symmetry_3
_geom_angle_publ_flag
C8 O6 C7 119.5(4) . . ?
C15 O4 C16 115.3(4) . . ?
C52 O11 C53 122.2(4) . . ?
C19 O2 C20 122.2(4) . . ?
C41 O12 C62 118.8(4) . . ?
C26 O1 H1 109.5 . . ?
C46 O9 H9 109.5 . . ?
C42 O8 C43 115.3(4) . . ?
C40 C39 H39 119.5 . . ?
C40 C39 C38 121.0(5) . . ?
C38 C39 H39 119.5 . . ?
C39 C40 C35 118.1(5) . . ?
C39 C40 C41 120.5(4) . . ?
C35 C40 C41 121.4(4) . . ?
O8 C42 C41 110.2(4) . . ?
O7 C42 O8 125.5(4) . . ?
O7 C42 C41 124.3(4) . . ?
C19 C18 C17 115.2(4) . . ?
C26 C18 C17 124.9(4) . . ?
C26 C18 C19 119.6(5) . . ?
C28 C27 C17 177.2(5) . . ?
C13 C14 H14 119.3 . . ?
C13 C14 C9 121.5(5) . . ?
C9 C14 H14 119.3 . . ?
C14 C13 H13 120.0 . . ?
C12 C13 C14 120.1(5) . . ?
C12 C13 H13 120.0 . . ?
C56 C61 H61 120.3 . . ?
C60 C61 H61 120.3 . . ?
C60 C61 C56 119.4(5) . . ?
C14 C9 C8 120.8(5) . . ?
C10 C9 C14 117.7(5) . . ?
C10 C9 C8 121.5(4) . . ?
C18 C17 H17 106.9 . . ?
C18 C17 C8 114.7(4) . . ?
C27 C17 C18 109.6(4) . . ?
C27 C17 H17 106.9 . . ?
C27 C17 C8 111.4(4) . . ?
C8 C17 H17 106.9 . . ?
O2 C19 C18 118.3(4) . . ?
O3 C19 O2 116.9(4) . . ?
O3 C19 C18 124.9(5) . . ?
O11 C53 C45 118.2(4) . . ?
O10 C53 O11 116.6(4) . . ?
O10 C53 C45 125.1(5) . . ?
C53 C45 C44 114.8(4) . . ?
C46 C45 C53 120.0(5) . . ?
C46 C45 C44 125.0(4) . . ?
O11 C52 C47 121.3(4) . . ?
O11 C52 C51 117.1(5) . . ?
C51 C52 C47 121.6(5) . . ?
C20 C25 C26 117.7(5) . . ?
C20 C25 C24 118.1(5) . . ?
C24 C25 C26 124.2(5) . . ?
C55 C54 C44 176.1(5) . . ?
O2 C20 C25 121.2(4) . . ?
O2 C20 C21 116.6(4) . . ?
C21 C20 C25 122.2(5) . . ?
C13 C12 H12 120.3 . . ?
C13 C12 C11 119.3(5) . . ?
C11 C12 H12 120.3 . . ?
C40 C35 H35 119.6 . . ?
C36 C35 C40 120.8(5) . . ?
C36 C35 H35 119.6 . . ?
C52 C47 C46 117.7(5) . . ?
C52 C47 C48 118.3(5) . . ?
C48 C47 C46 123.9(5) . . ?
O9 C46 C45 125.3(5) . . ?
O9 C46 C47 114.1(4) . . ?
C45 C46 C47 120.5(5) . . ?
C39 C38 H38 120.2 . . ?
C37 C38 C39 119.7(5) . . ?
C37 C38 H38 120.2 . . ?
C34 C29 C28 118.2(5) . . ?
C30 C29 C28 122.6(5) . . ?
C30 C29 C34 119.1(5) . . ?
C9 C10 H10 119.7 . . ?
C11 C10 C9 120.5(5) . . ?
C11 C10 H10 119.7 . . ?
O4 C15 C8 109.2(4) . . ?
O5 C15 O4 125.9(5) . . ?
O5 C15 C8 124.9(4) . . ?
O1 C26 C18 124.7(5) . . ?
O1 C26 C25 114.5(4) . . ?
C18 C26 C25 120.8(5) . . ?
C61 C56 C55 119.0(5) . . ?
C57 C56 C61 119.5(5) . . ?
C57 C56 C55 121.5(5) . . ?
C38 C37 H37 119.9 . . ?
C36 C37 C38 120.1(5) . . ?
C36 C37 H37 119.9 . . ?
O12 C41 C40 112.9(4) . . ?
O12 C41 C42 109.4(4) . . ?
O12 C41 C44 104.3(4) . . ?
C40 C41 C42 110.5(4) . . ?
C40 C41 C44 112.4(4) . . ?
C42 C41 C44 107.0(4) . . ?
C54 C55 C56 177.3(6) . . ?
C65 C66 Br2 119.7(4) . . ?
C65 C66 C67 122.0(5) . . ?
C67 C66 Br2 118.2(4) . . ?
C27 C28 C29 174.1(5) . . ?
C20 C21 H21 120.7 . . ?
C22 C21 C20 118.5(5) . . ?
C22 C21 H21 120.7 . . ?
C64 C63 C62 120.1(5) . . ?
C68 C63 C62 121.0(5) . . ?
C68 C63 C64 118.9(5) . . ?
C47 C48 H48 119.9 . . ?
C49 C48 C47 120.3(5) . . ?
C49 C48 H48 119.9 . . ?
C58 C59 H59 120.0 . . ?
C58 C59 C60 119.9(5) . . ?
C60 C59 H59 120.0 . . ?
C66 C65 H65 120.5 . . ?
C66 C65 C64 119.1(5) . . ?
C64 C65 H65 120.5 . . ?
C1 C6 C7 121.8(5) . . ?
C1 C6 C5 118.8(5) . . ?
C5 C6 C7 119.4(5) . . ?
C21 C22 H22 119.5 . . ?
C21 C22 C23 121.0(5) . . ?
C23 C22 H22 119.5 . . ?
C12 C11 C10 120.9(5) . . ?
C12 C11 H11 119.6 . . ?
C10 C11 H11 119.6 . . ?
C35 C36 H36 119.9 . . ?
C37 C36 C35 120.3(5) . . ?
C37 C36 H36 119.9 . . ?
C45 C44 C41 115.0(4) . . ?
C45 C44 H44 106.8 . . ?
C54 C44 C45 109.5(4) . . ?
C54 C44 C41 111.5(4) . . ?
C54 C44 H44 106.8 . . ?
C41 C44 H44 106.8 . . ?
C59 C58 H58 119.9 . . ?
C59 C58 C57 120.1(5) . . ?
C57 C58 H58 119.9 . . ?
O12 C62 C63 107.3(4) . . ?
O12 C62 H62A 110.3 . . ?
O12 C62 H62B 110.3 . . ?
C63 C62 H62A 110.3 . . ?
C63 C62 H62B 110.3 . . ?
H62A C62 H62B 108.5 . . ?
C25 C24 H24 119.7 . . ?
C23 C24 C25 120.5(5) . . ?
C23 C24 H24 119.7 . . ?
C6 C1 H1A 119.5 . . ?
C6 C1 C2 121.0(5) . . ?
C2 C1 H1A 119.5 . . ?
O6 C8 C9 112.0(4) . . ?
O6 C8 C17 104.1(4) . . ?
O6 C8 C15 109.3(4) . . ?
C9 C8 C17 112.9(4) . . ?
C9 C8 C15 111.0(4) . . ?
C15 C8 C17 107.2(4) . . ?
C3 C4 H4 120.5 . . ?
C3 C4 C5 119.0(5) . . ?
C5 C4 H4 120.5 . . ?
C61 C60 C59 120.9(5) . . ?
C61 C60 H60 119.6 . . ?
C59 C60 H60 119.6 . . ?
C63 C64 H64 119.7 . . ?
C65 C64 C63 120.6(5) . . ?
C65 C64 H64 119.7 . . ?
C29 C34 H34 119.9 . . ?
C33 C34 C29 120.2(5) . . ?
C33 C34 H34 119.9 . . ?
C51 C50 H50 119.4 . . ?
C51 C50 C49 121.1(5) . . ?
C49 C50 H50 119.4 . . ?
C1 C2 H2 120.7 . . ?
C3 C2 C1 118.6(5) . . ?
C3 C2 H2 120.7 . . ?
O6 C7 C6 106.1(4) . . ?
O6 C7 H7A 110.5 . . ?
O6 C7 H7B 110.5 . . ?
C6 C7 H7A 110.5 . . ?
C6 C7 H7B 110.5 . . ?
H7A C7 H7B 108.7 . . ?
C52 C51 H51 120.6 . . ?
C50 C51 C52 118.8(5) . . ?
C50 C51 H51 120.6 . . ?
C56 C57 H57 119.9 . . ?
C58 C57 C56 120.2(5) . . ?
C58 C57 H57 119.9 . . ?
C4 C3 Br1 118.8(4) . . ?
C4 C3 C2 121.5(5) . . ?
C2 C3 Br1 119.7(4) . . ?
C29 C30 H30 120.1 . . ?
C31 C30 C29 119.7(6) . . ?
C31 C30 H30 120.1 . . ?
C48 C49 C50 119.9(5) . . ?
C48 C49 H49 120.1 . . ?
C50 C49 H49 120.1 . . ?
C6 C5 H5 119.5 . . ?
C4 C5 C6 121.1(5) . . ?
C4 C5 H5 119.5 . . ?
C22 C23 H23 120.2 . . ?
C24 C23 C22 119.7(5) . . ?
C24 C23 H23 120.2 . . ?
C34 C33 H33 119.8 . . ?
C32 C33 C34 120.5(6) . . ?
C32 C33 H33 119.8 . . ?
C30 C31 H31 119.7 . . ?
C30 C31 C32 120.6(6) . . ?
C32 C31 H31 119.7 . . ?
C66 C67 H67 120.8 . . ?
C66 C67 C68 118.3(5) . . ?
C68 C67 H67 120.8 . . ?
O4 C16 H16A 109.5 . . ?
O4 C16 H16B 109.5 . . ?
O4 C16 H16C 109.5 . . ?
H16A C16 H16B 109.5 . . ?
H16A C16 H16C 109.5 . . ?
H16B C16 H16C 109.5 . . ?
O8 C43 H43A 109.5 . . ?
O8 C43 H43B 109.5 . . ?
O8 C43 H43C 109.5 . . ?
H43A C43 H43B 109.5 . . ?
H43A C43 H43C 109.5 . . ?
H43B C43 H43C 109.5 . . ?
C63 C68 C67 121.1(5) . . ?
C63 C68 H68 119.5 . . ?
C67 C68 H68 119.5 . . ?
C33 C32 C31 119.8(5) . . ?
C33 C32 H32 120.1 . . ?
C31 C32 H32 120.1 . . ?

loop_
_geom_bond_atom_site_label_1
_geom_bond_atom_site_label_2
_geom_bond_distance
_geom_bond_site_symmetry_2
_geom_bond_publ_flag
Br1 C3 1.907(5) . ?
Br2 C66 1.908(5) . ?
O6 C8 1.444(6) . ?
O6 C7 1.447(6) . ?
O4 C15 1.335(6) . ?
O4 C16 1.458(7) . ?
O11 C53 1.374(6) . ?
O11 C52 1.367(6) . ?
O2 C19 1.375(6) . ?
O2 C20 1.379(6) . ?
O12 C41 1.434(6) . ?
O12 C62 1.442(6) . ?
O1 H1 0.8400 . ?
O1 C26 1.340(6) . ?
O3 C19 1.207(6) . ?
O9 H9 0.8400 . ?
O9 C46 1.340(6) . ?
O8 C42 1.338(6) . ?
O8 C43 1.457(6) . ?
O10 C53 1.212(6) . ?
O5 C15 1.188(6) . ?
O7 C42 1.198(6) . ?
C39 H39 0.9500 . ?
C39 C40 1.389(7) . ?
C39 C38 1.398(8) . ?
C40 C35 1.401(7) . ?
C40 C41 1.524(7) . ?
C42 C41 1.541(7) . ?
C18 C17 1.520(7) . ?
C18 C19 1.454(7) . ?
C18 C26 1.375(7) . ?
C27 C17 1.470(7) . ?
C27 C28 1.198(7) . ?
C14 H14 0.9500 . ?
C14 C13 1.387(8) . ?
C14 C9 1.399(7) . ?
C13 H13 0.9500 . ?
C13 C12 1.383(8) . ?
C61 H61 0.9500 . ?
C61 C56 1.403(7) . ?
C61 C60 1.381(7) . ?
C9 C10 1.399(7) . ?
C9 C8 1.520(7) . ?
C17 H17 1.0000 . ?
C17 C8 1.576(7) . ?
C53 C45 1.458(7) . ?
C45 C46 1.356(7) . ?
C45 C44 1.530(7) . ?
C52 C47 1.395(7) . ?
C52 C51 1.391(7) . ?
C25 C20 1.395(7) . ?
C25 C26 1.448(7) . ?
C25 C24 1.402(7) . ?
C54 C55 1.197(7) . ?
C54 C44 1.473(7) . ?
C20 C21 1.388(7) . ?
C12 H12 0.9500 . ?
C12 C11 1.383(8) . ?
C35 H35 0.9500 . ?
C35 C36 1.389(8) . ?
C47 C46 1.454(7) . ?
C47 C48 1.403(7) . ?
C38 H38 0.9500 . ?
C38 C37 1.383(8) . ?
C29 C28 1.437(7) . ?
C29 C34 1.396(8) . ?
C29 C30 1.393(8) . ?
C10 H10 0.9500 . ?
C10 C11 1.389(8) . ?
C15 C8 1.539(7) . ?
C56 C55 1.439(7) . ?
C56 C57 1.394(8) . ?
C37 H37 0.9500 . ?
C37 C36 1.376(8) . ?
C41 C44 1.577(7) . ?
C66 C65 1.376(8) . ?
C66 C67 1.384(8) . ?
C21 H21 0.9500 . ?
C21 C22 1.377(8) . ?
C63 C62 1.505(7) . ?
C63 C64 1.402(8) . ?
C63 C68 1.387(8) . ?
C48 H48 0.9500 . ?
C48 C49 1.381(8) . ?
C59 H59 0.9500 . ?
C59 C58 1.381(8) . ?
C59 C60 1.385(8) . ?
C65 H65 0.9500 . ?
C65 C64 1.389(8) . ?
C6 C1 1.383(7) . ?
C6 C7 1.508(7) . ?
C6 C5 1.386(8) . ?
C22 H22 0.9500 . ?
C22 C23 1.401(8) . ?
C11 H11 0.9500 . ?
C36 H36 0.9500 . ?
C44 H44 1.0000 . ?
C58 H58 0.9500 . ?
C58 C57 1.387(8) . ?
C62 H62A 0.9900 . ?
C62 H62B 0.9900 . ?
C24 H24 0.9500 . ?
C24 C23 1.382(8) . ?
C1 H1A 0.9500 . ?
C1 C2 1.395(8) . ?
C4 H4 0.9500 . ?
C4 C3 1.375(8) . ?
C4 C5 1.384(8) . ?
C60 H60 0.9500 . ?
C64 H64 0.9500 . ?
C34 H34 0.9500 . ?
C34 C33 1.389(8) . ?
C50 H50 0.9500 . ?
C50 C51 1.372(8) . ?
C50 C49 1.393(8) . ?
C2 H2 0.9500 . ?
C2 C3 1.380(8) . ?
C7 H7A 0.9900 . ?
C7 H7B 0.9900 . ?
C51 H51 0.9500 . ?
C57 H57 0.9500 . ?
C30 H30 0.9500 . ?
C30 C31 1.387(8) . ?
C49 H49 0.9500 . ?
C5 H5 0.9500 . ?
C23 H23 0.9500 . ?
C33 H33 0.9500 . ?
C33 C32 1.366(9) . ?
C31 H31 0.9500 . ?
C31 C32 1.388(10) . ?
C67 H67 0.9500 . ?
C67 C68 1.399(8) . ?
C16 H16A 0.9800 . ?
C16 H16B 0.9800 . ?
C16 H16C 0.9800 . ?
C43 H43A 0.9800 . ?
C43 H43B 0.9800 . ?
C43 H43C 0.9800 . ?
C68 H68 0.9500 . ?
C32 H32 0.9500 . ?

loop_
_geom_torsion_atom_site_label_1
_geom_torsion_atom_site_label_2
_geom_torsion_atom_site_label_3
_geom_torsion_atom_site_label_4
_geom_torsion
_geom_torsion_site_symmetry_1
_geom_torsion_site_symmetry_2
_geom_torsion_site_symmetry_3
_geom_torsion_site_symmetry_4
_geom_torsion_publ_flag
Br2 C66 C65 C64 175.8(4) . . . . ?
Br2 C66 C67 C68 -176.2(4) . . . . ?
O4 C15 C8 O6 171.0(4) . . . . ?
O4 C15 C8 C9 -64.9(5) . . . . ?
O4 C15 C8 C17 58.8(5) . . . . ?
O11 C53 C45 C46 -3.1(7) . . . . ?
O11 C53 C45 C44 -177.6(4) . . . . ?
O11 C52 C47 C46 -1.9(7) . . . . ?
O11 C52 C47 C48 179.7(4) . . . . ?
O11 C52 C51 C50 179.8(4) . . . . ?
O2 C20 C21 C22 -178.5(5) . . . . ?
O12 C41 C44 C45 -82.0(5) . . . . ?
O12 C41 C44 C54 43.3(5) . . . . ?
O8 C42 C41 O12 171.6(4) . . . . ?
O8 C42 C41 C40 -63.5(5) . . . . ?
O8 C42 C41 C44 59.2(5) . . . . ?
O10 C53 C45 C46 174.5(5) . . . . ?
O10 C53 C45 C44 0.0(7) . . . . ?
O5 C15 C8 O6 -7.6(7) . . . . ?
O5 C15 C8 C9 116.5(6) . . . . ?
O5 C15 C8 C17 -119.8(5) . . . . ?
O7 C42 C41 O12 -7.1(7) . . . . ?
O7 C42 C41 C40 117.8(5) . . . . ?
O7 C42 C41 C44 -119.5(5) . . . . ?
C39 C40 C35 C36 1.6(7) . . . . ?
C39 C40 C41 O12 99.3(5) . . . . ?
C39 C40 C41 C42 -23.6(6) . . . . ?
C39 C40 C41 C44 -143.1(5) . . . . ?
C39 C38 C37 C36 0.8(8) . . . . ?
C40 C39 C38 C37 0.0(8) . . . . ?
C40 C35 C36 C37 -0.8(8) . . . . ?
C40 C41 C44 C45 155.4(4) . . . . ?
C40 C41 C44 C54 -79.3(5) . . . . ?
C42 C41 C44 C45 33.9(5) . . . . ?
C42 C41 C44 C54 159.2(4) . . . . ?
C18 C17 C8 O6 -82.0(5) . . . . ?
C18 C17 C8 C9 156.2(4) . . . . ?
C18 C17 C8 C15 33.7(5) . . . . ?
C27 C17 C8 O6 43.1(5) . . . . ?
C27 C17 C8 C9 -78.6(5) . . . . ?
C27 C17 C8 C15 158.8(4) . . . . ?
C14 C13 C12 C11 2.1(8) . . . . ?
C14 C9 C10 C11 1.6(8) . . . . ?
C14 C9 C8 O6 105.3(5) . . . . ?
C14 C9 C8 C17 -137.6(5) . . . . ?
C14 C9 C8 C15 -17.1(6) . . . . ?
C13 C14 C9 C10 -0.5(8) . . . . ?
C13 C14 C9 C8 178.8(5) . . . . ?
C13 C12 C11 C10 -0.9(8) . . . . ?
C61 C56 C57 C58 -0.8(8) . . . . ?
C9 C14 C13 C12 -1.4(8) . . . . ?
C9 C10 C11 C12 -0.9(8) . . . . ?
C17 C18 C19 O2 -178.7(4) . . . . ?
C17 C18 C19 O3 0.4(7) . . . . ?
C17 C18 C26 O1 -4.4(8) . . . . ?
C17 C18 C26 C25 174.5(4) . . . . ?
C19 O2 C20 C25 -1.6(7) . . . . ?
C19 O2 C20 C21 176.6(4) . . . . ?
C19 C18 C17 C27 108.2(5) . . . . ?
C19 C18 C17 C8 -125.7(4) . . . . ?
C19 C18 C26 O1 -177.7(4) . . . . ?
C19 C18 C26 C25 1.2(7) . . . . ?
C53 O11 C52 C47 1.8(7) . . . . ?
C53 O11 C52 C51 -178.7(4) . . . . ?
C53 C45 C46 O9 -176.1(4) . . . . ?
C53 C45 C46 C47 3.0(7) . . . . ?
C53 C45 C44 C54 107.1(5) . . . . ?
C53 C45 C44 C41 -126.5(4) . . . . ?
C52 O11 C53 O10 -177.2(4) . . . . ?
C52 O11 C53 C45 0.7(6) . . . . ?
C52 C47 C46 O9 178.6(4) . . . . ?
C52 C47 C46 C45 -0.6(7) . . . . ?
C52 C47 C48 C49 0.2(7) . . . . ?
C25 C20 C21 C22 -0.3(8) . . . . ?
C25 C24 C23 C22 0.9(8) . . . . ?
C20 O2 C19 O3 -174.1(4) . . . . ?
C20 O2 C19 C18 5.0(6) . . . . ?
C20 C25 C26 O1 -178.8(4) . . . . ?
C20 C25 C26 C18 2.2(7) . . . . ?
C20 C25 C24 C23 -0.6(7) . . . . ?
C20 C21 C22 C23 0.7(8) . . . . ?
C35 C40 C41 O12 -80.9(6) . . . . ?
C35 C40 C41 C42 156.2(5) . . . . ?
C35 C40 C41 C44 36.7(6) . . . . ?
C47 C52 C51 C50 -0.7(7) . . . . ?
C47 C48 C49 C50 0.0(8) . . . . ?
C46 C45 C44 C54 -67.1(6) . . . . ?
C46 C45 C44 C41 59.2(6) . . . . ?
C46 C47 C48 C49 -178.2(5) . . . . ?
C38 C39 C40 C35 -1.2(8) . . . . ?
C38 C39 C40 C41 178.6(5) . . . . ?
C38 C37 C36 C35 -0.4(8) . . . . ?
C29 C34 C33 C32 0.3(8) . . . . ?
C29 C30 C31 C32 -0.2(9) . . . . ?
C10 C9 C8 O6 -75.4(6) . . . . ?
C10 C9 C8 C17 41.7(6) . . . . ?
C10 C9 C8 C15 162.1(5) . . . . ?
C26 C18 C17 C27 -65.4(6) . . . . ?
C26 C18 C17 C8 60.8(6) . . . . ?
C26 C18 C19 O2 -4.8(7) . . . . ?
C26 C18 C19 O3 174.3(5) . . . . ?
C26 C25 C20 O2 -2.1(7) . . . . ?
C26 C25 C20 C21 179.8(5) . . . . ?
C26 C25 C24 C23 179.9(5) . . . . ?
C56 C61 C60 C59 -0.1(8) . . . . ?
C41 O12 C62 C63 162.6(4) . . . . ?
C41 C40 C35 C36 -178.2(5) . . . . ?
C55 C56 C57 C58 179.0(5) . . . . ?
C66 C65 C64 C63 0.6(8) . . . . ?
C66 C67 C68 C63 0.3(8) . . . . ?
C28 C29 C34 C33 176.6(5) . . . . ?
C28 C29 C30 C31 -176.6(5) . . . . ?
C21 C22 C23 C24 -1.0(8) . . . . ?
C48 C47 C46 O9 -3.0(7) . . . . ?
C48 C47 C46 C45 177.8(5) . . . . ?
C59 C58 C57 C56 1.2(8) . . . . ?
C65 C66 C67 C68 1.4(8) . . . . ?
C6 C1 C2 C3 0.3(8) . . . . ?
C44 C45 C46 O9 -2.2(8) . . . . ?
C44 C45 C46 C47 177.0(4) . . . . ?
C58 C59 C60 C61 0.5(9) . . . . ?
C62 O12 C41 C40 -50.4(5) . . . . ?
C62 O12 C41 C42 73.1(5) . . . . ?
C62 O12 C41 C44 -172.7(4) . . . . ?
C62 C63 C64 C65 -176.2(5) . . . . ?
C62 C63 C68 C67 175.8(5) . . . . ?
C24 C25 C20 O2 178.3(4) . . . . ?
C24 C25 C20 C21 0.3(7) . . . . ?
C24 C25 C26 O1 0.8(7) . . . . ?
C24 C25 C26 C18 -178.3(5) . . . . ?
C1 C6 C7 O6 115.6(5) . . . . ?
C1 C6 C5 C4 2.2(8) . . . . ?
C1 C2 C3 Br1 -176.0(4) . . . . ?
C1 C2 C3 C4 1.6(8) . . . . ?
C8 O6 C7 C6 158.6(4) . . . . ?
C8 C9 C10 C11 -177.7(5) . . . . ?
C60 C61 C56 C55 -179.6(5) . . . . ?
C60 C61 C56 C57 0.3(8) . . . . ?
C60 C59 C58 C57 -1.0(9) . . . . ?
C64 C63 C62 O12 -46.7(6) . . . . ?
C64 C63 C68 C67 -1.5(8) . . . . ?
C34 C29 C30 C31 1.0(8) . . . . ?
C34 C33 C32 C31 0.4(9) . . . . ?
C7 O6 C8 C9 -51.7(6) . . . . ?
C7 O6 C8 C17 -174.1(4) . . . . ?
C7 O6 C8 C15 71.7(5) . . . . ?
C7 C6 C1 C2 179.3(5) . . . . ?
C7 C6 C5 C4 -179.2(5) . . . . ?
C51 C52 C47 C46 178.6(4) . . . . ?
C51 C52 C47 C48 0.2(7) . . . . ?
C51 C50 C49 C48 -0.5(8) . . . . ?
C3 C4 C5 C6 -0.3(8) . . . . ?
C30 C29 C34 C33 -1.0(8) . . . . ?
C30 C31 C32 C33 -0.5(9) . . . . ?
C49 C50 C51 C52 0.8(8) . . . . ?
C5 C6 C1 C2 -2.1(7) . . . . ?
C5 C6 C7 O6 -63.0(6) . . . . ?
C5 C4 C3 Br1 176.1(4) . . . . ?
C5 C4 C3 C2 -1.6(8) . . . . ?
C67 C66 C65 C64 -1.8(8) . . . . ?
C16 O4 C15 O5 0.6(7) . . . . ?
C16 O4 C15 C8 -178.0(4) . . . . ?
C43 O8 C42 O7 0.6(7) . . . . ?
C43 O8 C42 C41 -178.1(4) . . . . ?
C68 C63 C62 O12 136.0(5) . . . . ?
C68 C63 C64 C65 1.1(8) . . . . ?

loop_
_twin_individual_id
_twin_individual_mass_fraction_refined
1 0.713229
2 0.286771
